data_4024757
loop_
_publ_author_name
'Prasath Kothandaraman'
'Shi Jia Foo'
'Philip Wai Hong Chan'

_publ_section_title
;
Gold-Catalyzed Intramolecular Allylic Amination of
2-Tosylaminophenylprop-1-en-3-ols. A Concise Synthesis of (\+-)-Angustureine
;
_journal_name_full 'Journal of Organic Chemistry'
_journal_page_first 5947
_journal_page_last 5952
_journal_paper_doi 10.1021/jo900917q
_journal_volume 74
_journal_year 2009
_chemical_formula_moiety 'C23 H21 N O2 S'
_chemical_formula_sum 'C23 H21 N O2 S'
_chemical_formula_weight 375.47
_chemical_name_systematic
;

 ?

;
_space_group_IT_number 14
_symmetry_cell_setting monoclinic
_symmetry_space_group_name_Hall '-P 2ybc'
_symmetry_space_group_name_H-M 'P 1 21/c 1'
_atom_sites_solution_hydrogens geom
_atom_sites_solution_primary direct
_atom_sites_solution_secondary difmap
_audit_creation_method SHELXL-97
_cell_angle_alpha 90.00
_cell_angle_beta 92.660(2)
_cell_angle_gamma 90.00
_cell_formula_units_Z 4
_cell_length_a 12.8641(4)
_cell_length_b 12.2243(4)
_cell_length_c 12.2883(4)
_cell_measurement_reflns_used 7651
_cell_measurement_temperature 296(2)
_cell_measurement_theta_max 29.62
_cell_measurement_theta_min 2.24
_cell_volume 1930.31(11)
_computing_cell_refinement 'Bruker SMART'
_computing_data_collection 'Bruker SMART'
_computing_data_reduction 'Bruker SAINT'
_computing_molecular_graphics 'Bruker SHELXTL'
_computing_publication_material 'Bruker SHELXTL'
_computing_structure_refinement 'SHELXL-97 (Sheldrick, 1997)'
_computing_structure_solution 'SHELXS-97 (Sheldrick, 1990)'
_diffrn_ambient_temperature 296(2)
_diffrn_measured_fraction_theta_full 0.998
_diffrn_measured_fraction_theta_max 0.998
_diffrn_measurement_device_type 'CCD area detector'
_diffrn_measurement_method 'phi and omega scans'
_diffrn_radiation_monochromator graphite
_diffrn_radiation_source 'fine-focus sealed tube'
_diffrn_radiation_type MoK\a
_diffrn_radiation_wavelength 0.71073
_diffrn_reflns_av_R_equivalents 0.0314
_diffrn_reflns_av_sigmaI/netI 0.0161
_diffrn_reflns_limit_h_max 17
_diffrn_reflns_limit_h_min -18
_diffrn_reflns_limit_k_max 17
_diffrn_reflns_limit_k_min -17
_diffrn_reflns_limit_l_max 17
_diffrn_reflns_limit_l_min -17
_diffrn_reflns_number 64875
_diffrn_reflns_theta_full 30.54
_diffrn_reflns_theta_max 30.54
_diffrn_reflns_theta_min 1.58
_exptl_absorpt_coefficient_mu 0.185
_exptl_absorpt_correction_T_max 0.9363
_exptl_absorpt_correction_T_min 0.9329
_exptl_absorpt_correction_type multi-scan
_exptl_absorpt_process_details sadabs
_exptl_crystal_colour colourless
_exptl_crystal_density_diffrn 1.292
_exptl_crystal_density_method 'not measured'
_exptl_crystal_description block
_exptl_crystal_F_000 792
_exptl_crystal_size_max 0.38
_exptl_crystal_size_mid 0.36
_exptl_crystal_size_min 0.36
_refine_diff_density_max 0.268
_refine_diff_density_min -0.389
_refine_diff_density_rms 0.068
_refine_ls_extinction_method none
_refine_ls_goodness_of_fit_ref 1.059
_refine_ls_hydrogen_treatment constr
_refine_ls_matrix_type full
_refine_ls_number_parameters 246
_refine_ls_number_reflns 5904
_refine_ls_number_restraints 96
_refine_ls_restrained_S_all 1.052
_refine_ls_R_factor_all 0.0604
_refine_ls_R_factor_gt 0.0432
_refine_ls_shift/su_max 0.001
_refine_ls_shift/su_mean 0.000
_refine_ls_structure_factor_coef Fsqd
_refine_ls_weighting_details 'calc w=1/[\s^2^(Fo^2^)+(0.0796P)^2^+0.4186P] where P=(Fo^2^+2Fc^2^)/3'
_refine_ls_weighting_scheme calc
_refine_ls_wR_factor_gt 0.1242
_refine_ls_wR_factor_ref 0.1446
_reflns_number_gt 4584
_reflns_number_total 5904
_reflns_threshold_expression >2sigma(I)
_cod_data_source_file jo900917q_si_002.cif
_cod_data_source_block p21c
_cod_depositor_comments
;
The following automatic conversions were performed:
'_symmetry_cell_setting' value 'Monoclinic' changed to 'monoclinic'
according to '/home/saulius/struct/CIF-dictionaries/cif_core.dic'
dictionary named 'cif_core.dic' version 2.4.1 from 2010-06-29.

Automatic conversion script
Id: cif_fix_enum 1527 2010-12-29 10:47:43Z saulius 
;
_cod_original_sg_symbol_H-M P2(1)/c
_cod_database_code 4024757

loop_
_symmetry_equiv_pos_as_xyz
'x, y, z'
'-x, y+1/2, -z+1/2'
'-x, -y, -z'
'x, -y-1/2, z-1/2'

loop_
_atom_site_label
_atom_site_type_symbol
_atom_site_fract_x
_atom_site_fract_y
_atom_site_fract_z
_atom_site_U_iso_or_equiv
_atom_site_adp_type
_atom_site_occupancy
_atom_site_symmetry_multiplicity
_atom_site_calc_flag
_atom_site_refinement_flags
_atom_site_disorder_assembly
_atom_site_disorder_group
C1 C 0.53784(10) 0.84794(11) 0.22680(11) 0.0366(3) Uani 1 1 d . . .
H1 H 0.5189 0.7750 0.2343 0.044 Uiso 1 1 calc R . .
C2 C 0.50594(11) 0.92456(11) 0.30193(11) 0.0401(3) Uani 1 1 d . . .
C3 C 0.43804(16) 0.89211(15) 0.39313(15) 0.0606(5) Uani 1 1 d . . .
H3A H 0.4795 0.8560 0.4492 0.091 Uiso 1 1 calc R . .
H3B H 0.3845 0.8434 0.3657 0.091 Uiso 1 1 calc R . .
H3C H 0.4068 0.9563 0.4226 0.091 Uiso 1 1 calc R . .
C4 C 0.53764(12) 1.03243(11) 0.28962(11) 0.0415(3) Uani 1 1 d . . .
H4 H 0.5188 1.0846 0.3402 0.050 Uiso 1 1 calc R . .
C5 C 0.59668(11) 1.06367(11) 0.20368(11) 0.0379(3) Uani 1 1 d . . .
H5 H 0.6164 1.1365 0.1974 0.045 Uiso 1 1 calc R . .
C6 C 0.62739(9) 0.98815(10) 0.12619(9) 0.0323(2) Uani 1 1 d . . .
C7 C 0.59743(9) 0.87870(10) 0.14088(10) 0.0323(2) Uani 1 1 d . . .
C8 C 0.68397(10) 1.01911(11) 0.02920(10) 0.0360(3) Uani 1 1 d . . .
C9 C 0.73774(11) 1.12637(12) 0.02496(11) 0.0386(3) Uani 1 1 d . . .
C10 C 0.80659(13) 1.15887(13) 0.10946(12) 0.0476(3) Uani 1 1 d U . .
H10 H 0.8176 1.1138 0.1699 0.057 Uiso 1 1 calc R . .
C11 C 0.85875(16) 1.25731(16) 0.10461(16) 0.0632(5) Uani 1 1 d U . .
H11 H 0.9051 1.2777 0.1613 0.076 Uiso 1 1 calc R . .
C12 C 0.84241(19) 1.32529(17) 0.01628(18) 0.0719(6) Uani 1 1 d U . .
H12 H 0.8771 1.3919 0.0136 0.086 Uiso 1 1 calc R . .
C13 C 0.77506(18) 1.29471(17) -0.06750(17) 0.0697(5) Uani 1 1 d U . .
H13 H 0.7644 1.3405 -0.1274 0.084 Uiso 1 1 calc R . .
C14 C 0.72275(14) 1.19615(15) -0.06375(13) 0.0541(4) Uani 1 1 d U . .
H14 H 0.6770 1.1763 -0.1212 0.065 Uiso 1 1 calc R . .
C15 C 0.68298(13) 0.94910(13) -0.05464(10) 0.0445(3) Uani 1 1 d . . .
H15 H 0.7156 0.9684 -0.1178 0.053 Uiso 1 1 calc R . .
C16 C 0.63049(13) 0.84068(13) -0.04848(10) 0.0455(3) Uani 1 1 d . . .
H16A H 0.5594 0.8475 -0.0775 0.055 Uiso 1 1 calc R . .
H16B H 0.6659 0.7888 -0.0936 0.055 Uiso 1 1 calc R . .
C17 C 0.83121(10) 0.80354(11) 0.15019(11) 0.0368(3) Uani 1 1 d . . .
C18 C 0.90998(12) 0.82726(15) 0.08033(13) 0.0525(4) Uani 1 1 d . . .
H18 H 0.9103 0.7952 0.0117 0.063 Uiso 1 1 calc R . .
C19 C 0.98784(13) 0.89906(18) 0.11411(17) 0.0639(5) Uani 1 1 d U . .
H19 H 1.0413 0.9142 0.0679 0.077 Uiso 1 1 calc R . .
C20 C 0.98811(13) 0.94902(16) 0.21526(17) 0.0588(4) Uani 1 1 d U . .
C21 C 1.07167(19) 1.0309(2) 0.2489(3) 0.0957(8) Uani 1 1 d U . .
H21A H 1.1375 0.9942 0.2577 0.144 Uiso 1 1 calc R . .
H21B H 1.0549 1.0644 0.3165 0.144 Uiso 1 1 calc R . .
H21C H 1.0757 1.0861 0.1937 0.144 Uiso 1 1 calc R . .
C22 C 0.91007(13) 0.92285(14) 0.28422(14) 0.0517(4) Uani 1 1 d U . .
H22 H 0.9103 0.9545 0.3531 0.062 Uiso 1 1 calc R . .
C23 C 0.83148(11) 0.85045(12) 0.25297(11) 0.0415(3) Uani 1 1 d . . .
H23 H 0.7795 0.8335 0.3003 0.050 Uiso 1 1 calc R . .
N1 N 0.62976(9) 0.79797(9) 0.06393(9) 0.0361(2) Uani 1 1 d . . .
O1 O 0.69291(8) 0.66297(8) 0.20162(8) 0.0451(2) Uani 1 1 d . . .
O2 O 0.75661(10) 0.65558(9) 0.01487(9) 0.0555(3) Uani 1 1 d . . .
S1 S 0.72724(3) 0.71780(3) 0.10723(3) 0.03677(11) Uani 1 1 d . . .

loop_
_atom_site_aniso_label
_atom_site_aniso_U_11
_atom_site_aniso_U_22
_atom_site_aniso_U_33
_atom_site_aniso_U_23
_atom_site_aniso_U_13
_atom_site_aniso_U_12
C1 0.0345(6) 0.0344(6) 0.0412(6) -0.0007(5) 0.0041(5) -0.0009(5)
C2 0.0394(7) 0.0411(7) 0.0405(6) 0.0015(5) 0.0089(5) 0.0043(5)
C3 0.0717(11) 0.0524(9) 0.0606(10) 0.0009(7) 0.0335(9) -0.0008(8)
C4 0.0482(8) 0.0374(6) 0.0398(6) -0.0025(5) 0.0099(6) 0.0088(6)
C5 0.0432(7) 0.0309(6) 0.0398(6) 0.0019(5) 0.0045(5) 0.0053(5)
C6 0.0320(6) 0.0348(6) 0.0300(5) 0.0015(4) 0.0000(4) 0.0036(5)
C7 0.0299(6) 0.0345(6) 0.0321(5) -0.0020(4) -0.0021(4) 0.0019(5)
C8 0.0380(6) 0.0398(6) 0.0300(5) 0.0038(5) 0.0003(5) 0.0024(5)
C9 0.0399(7) 0.0418(7) 0.0345(6) 0.0053(5) 0.0051(5) 0.0010(5)
C10 0.0532(8) 0.0475(8) 0.0418(7) 0.0037(6) -0.0020(6) -0.0031(6)
C11 0.0674(11) 0.0609(10) 0.0610(10) -0.0023(8) -0.0013(8) -0.0184(9)
C12 0.0856(14) 0.0570(10) 0.0743(12) 0.0079(9) 0.0151(11) -0.0246(10)
C13 0.0852(14) 0.0630(11) 0.0614(11) 0.0266(9) 0.0075(10) -0.0122(10)
C14 0.0588(10) 0.0605(9) 0.0427(8) 0.0158(7) -0.0006(7) -0.0046(8)
C15 0.0549(8) 0.0512(8) 0.0273(6) 0.0017(5) 0.0008(5) 0.0011(7)
C16 0.0586(9) 0.0484(8) 0.0287(6) -0.0047(5) -0.0064(6) 0.0026(7)
C17 0.0320(6) 0.0413(6) 0.0373(6) 0.0056(5) 0.0049(5) 0.0050(5)
C18 0.0433(8) 0.0674(10) 0.0481(8) 0.0071(7) 0.0159(6) 0.0040(7)
C19 0.0383(8) 0.0777(12) 0.0770(12) 0.0211(10) 0.0157(8) -0.0035(8)
C20 0.0390(8) 0.0590(10) 0.0776(12) 0.0162(9) -0.0057(7) -0.0060(7)
C21 0.0653(13) 0.0945(17) 0.126(2) 0.0144(16) -0.0126(13) -0.0377(13)
C22 0.0447(8) 0.0545(9) 0.0552(9) 0.0001(7) -0.0068(7) -0.0030(7)
C23 0.0366(7) 0.0494(7) 0.0386(6) 0.0019(5) 0.0043(5) -0.0022(6)
N1 0.0402(6) 0.0375(5) 0.0303(5) -0.0048(4) -0.0012(4) 0.0021(4)
O1 0.0495(6) 0.0392(5) 0.0470(5) 0.0085(4) 0.0065(4) -0.0014(4)
O2 0.0705(8) 0.0489(6) 0.0480(6) -0.0146(5) 0.0104(5) 0.0133(5)
S1 0.04180(19) 0.03365(17) 0.03522(17) -0.00259(11) 0.00557(12) 0.00405(12)

loop_
_atom_type_symbol
_atom_type_description
_atom_type_scat_dispersion_real
_atom_type_scat_dispersion_imag
_atom_type_scat_source
C C 0.0033 0.0016 'International Tables Vol C Tables 4.2.6.8 and 6.1.1.4'
H H 0.0000 0.0000 'International Tables Vol C Tables 4.2.6.8 and 6.1.1.4'
N N 0.0061 0.0033 'International Tables Vol C Tables 4.2.6.8 and 6.1.1.4'
O O 0.0106 0.0060 'International Tables Vol C Tables 4.2.6.8 and 6.1.1.4'
S S 0.1246 0.1234 'International Tables Vol C Tables 4.2.6.8 and 6.1.1.4'

loop_
_geom_angle_atom_site_label_1
_geom_angle_atom_site_label_2
_geom_angle_atom_site_label_3
_geom_angle
_geom_angle_site_symmetry_1
_geom_angle_site_symmetry_3
_geom_angle_publ_flag
C7 C1 C2 120.94(12) . . ?
C1 C2 C4 118.00(12) . . ?
C1 C2 C3 121.07(13) . . ?
C4 C2 C3 120.93(13) . . ?
C5 C4 C2 121.28(12) . . ?
C4 C5 C6 121.39(12) . . ?
C5 C6 C7 116.98(11) . . ?
C5 C6 C8 123.18(12) . . ?
C7 C6 C8 119.77(11) . . ?
C1 C7 C6 121.38(11) . . ?
C1 C7 N1 120.06(11) . . ?
C6 C7 N1 118.56(11) . . ?
C15 C8 C6 118.06(12) . . ?
C15 C8 C9 121.69(12) . . ?
C6 C8 C9 120.23(11) . . ?
C14 C9 C10 118.06(14) . . ?
C14 C9 C8 121.43(13) . . ?
C10 C9 C8 120.50(12) . . ?
C11 C10 C9 120.70(15) . . ?
C12 C11 C10 120.26(18) . . ?
C13 C12 C11 119.84(17) . . ?
C12 C13 C14 120.40(17) . . ?
C13 C14 C9 120.73(17) . . ?
C8 C15 C16 121.15(13) . . ?
N1 C16 C15 112.60(11) . . ?
C23 C17 C18 120.37(14) . . ?
C23 C17 S1 119.27(10) . . ?
C18 C17 S1 120.32(12) . . ?
C19 C18 C17 119.12(16) . . ?
C18 C19 C20 121.45(16) . . ?
C22 C20 C19 118.48(16) . . ?
C22 C20 C21 120.9(2) . . ?
C19 C20 C21 120.61(19) . . ?
C20 C22 C23 121.35(16) . . ?
C22 C23 C17 119.19(14) . . ?
C7 N1 C16 112.71(10) . . ?
C7 N1 S1 115.51(8) . . ?
C16 N1 S1 118.10(10) . . ?
O1 S1 O2 119.85(7) . . ?
O1 S1 N1 106.27(6) . . ?
O2 S1 N1 106.43(6) . . ?
O1 S1 C17 107.17(6) . . ?
O2 S1 C17 109.23(7) . . ?
N1 S1 C17 107.26(6) . . ?

loop_
_geom_bond_atom_site_label_1
_geom_bond_atom_site_label_2
_geom_bond_distance
_geom_bond_site_symmetry_2
_geom_bond_publ_flag
C1 C7 1.3852(18) . ?
C1 C2 1.3904(18) . ?
C2 C4 1.391(2) . ?
C2 C3 1.506(2) . ?
C4 C5 1.3829(19) . ?
C5 C6 1.3964(17) . ?
C6 C7 1.4063(18) . ?
C6 C8 1.4745(17) . ?
C7 N1 1.4413(15) . ?
C8 C15 1.3390(19) . ?
C8 C9 1.4845(19) . ?
C9 C14 1.3905(19) . ?
C9 C10 1.391(2) . ?
C10 C11 1.380(2) . ?
C11 C12 1.375(3) . ?
C12 C13 1.367(3) . ?
C13 C14 1.382(3) . ?
C15 C16 1.491(2) . ?
C16 N1 1.4772(16) . ?
C17 C23 1.3869(19) . ?
C17 C18 1.3887(19) . ?
C17 S1 1.7609(14) . ?
C18 C19 1.381(3) . ?
C19 C20 1.385(3) . ?
C20 C22 1.381(2) . ?
C20 C21 1.512(3) . ?
C22 C23 1.384(2) . ?
N1 S1 1.6596(12) . ?
O1 S1 1.4273(10) . ?
O2 S1 1.4314(10) . ?

loop_
_cod_related_entry_id
_cod_related_entry_database
_cod_related_entry_code
1 ChemSpider 30659018
